data_1519658
loop_
_publ_author_name
'Hu, Jiang-Lin'
'Wang, Lijia'
'Xu, Hao'
'Xie, Zuowei'
'Tang, Yong'

_publ_section_title
;
 Highly diastereoselective and enantioselective formal [4 + 3]
 cycloaddition of donor-acceptor cyclobutanes with nitrones.
;
_journal_issue 11
_journal_name_full 'Organic letters'
_journal_page_first 2680
_journal_page_last 2683
_journal_paper_doi 10.1021/acs.orglett.5b01077
_journal_volume 17
_journal_year 2015
_chemical_absolute_configuration ad
_chemical_formula_sum 'C28 H28 Br N O6'
_chemical_formula_weight 554.42
_chemical_name_systematic
; 
 ? 
;
_space_group_IT_number 19
_symmetry_cell_setting orthorhombic
_symmetry_space_group_name_Hall 'P 2ac 2ab'
_symmetry_space_group_name_H-M 'P 21 21 21'
_atom_sites_solution_hydrogens geom
_atom_sites_solution_primary direct
_atom_sites_solution_secondary difmap
_audit_creation_method SHELXL-97
_cell_angle_alpha 90.00
_cell_angle_beta 90.00
_cell_angle_gamma 90.00
_cell_formula_units_Z 4
_cell_length_a 10.4090(7)
_cell_length_b 15.4718(11)
_cell_length_c 16.5880(11)
_cell_measurement_reflns_used 3332
_cell_measurement_temperature 293(2)
_cell_measurement_theta_max 43.430
_cell_measurement_theta_min 4.620
_cell_volume 2671.4(3)
_computing_cell_refinement 'Bruker SMART'
_computing_data_collection 'Bruker SMART'
_computing_data_reduction 'Bruker SHELXTL'
_computing_molecular_graphics 'Bruker SHELXTL'
_computing_publication_material 'Bruker SHELXTL'
_computing_structure_refinement 'SHELXL-97 (Sheldrick, 1997)'
_computing_structure_solution 'SHELXS-97 (Sheldrick, 1990)'
_diffrn_ambient_temperature 293(2)
_diffrn_measured_fraction_theta_full 1.000
_diffrn_measured_fraction_theta_max 1.000
_diffrn_measurement_device_type 'CCD area detector'
_diffrn_measurement_method 'phi and omega scans'
_diffrn_radiation_monochromator graphite
_diffrn_radiation_source 'fine-focus sealed tube'
_diffrn_radiation_type MoK\a
_diffrn_radiation_wavelength 0.71073
_diffrn_reflns_av_R_equivalents 0.0368
_diffrn_reflns_av_sigmaI/netI 0.0606
_diffrn_reflns_limit_h_max 12
_diffrn_reflns_limit_h_min -9
_diffrn_reflns_limit_k_max 17
_diffrn_reflns_limit_k_min -19
_diffrn_reflns_limit_l_max 18
_diffrn_reflns_limit_l_min -20
_diffrn_reflns_number 16249
_diffrn_reflns_theta_full 26.00
_diffrn_reflns_theta_max 26.00
_diffrn_reflns_theta_min 1.80
_exptl_absorpt_coefficient_mu 1.580
_exptl_absorpt_correction_T_max 1.00000
_exptl_absorpt_correction_T_min 0.19709
_exptl_absorpt_correction_type empirical
_exptl_absorpt_process_details sadabs
_exptl_crystal_colour colorless
_exptl_crystal_density_diffrn 1.379
_exptl_crystal_density_method 'not measured'
_exptl_crystal_description prismatic
_exptl_crystal_F_000 1144
_exptl_crystal_size_max 0.211
_exptl_crystal_size_mid 0.167
_exptl_crystal_size_min 0.121
_refine_diff_density_max 0.456
_refine_diff_density_min -0.414
_refine_diff_density_rms 0.040
_refine_ls_abs_structure_details 'Flack H D (1983), Acta Cryst. A39, 876-881'
_refine_ls_abs_structure_Flack -0.008(9)
_refine_ls_extinction_method none
_refine_ls_goodness_of_fit_ref 1.020
_refine_ls_hydrogen_treatment mixed
_refine_ls_matrix_type full
_refine_ls_number_parameters 328
_refine_ls_number_reflns 5233
_refine_ls_number_restraints 0
_refine_ls_restrained_S_all 1.020
_refine_ls_R_factor_all 0.0661
_refine_ls_R_factor_gt 0.0414
_refine_ls_shift/su_max 0.002
_refine_ls_shift/su_mean 0.000
_refine_ls_structure_factor_coef Fsqd
_refine_ls_weighting_details 'calc w=1/[\s^2^(Fo^2^)+(0.0404P)^2^+0.0696P] where P=(Fo^2^+2Fc^2^)/3'
_refine_ls_weighting_scheme calc
_refine_ls_wR_factor_gt 0.0930
_refine_ls_wR_factor_ref 0.1023
_reflns_number_gt 3690
_reflns_number_total 5233
_reflns_threshold_expression >2sigma(I)
_cod_data_source_file ol5b01077_si_002.cif
_cod_data_source_block cd213507
_cod_depositor_comments
;
The following automatic conversions were performed:

'_symmetry_cell_setting' value 'Orthorhombic' changed to
'orthorhombic' according to
/usr/data/users/saulius/crontab/automatic-downloads/rss-feeds/ACS/lib/dictionaries/cif_core.dic
dictionary named 'cif_core.dic' version 2.4.2 from 2011-04-26.

Automatic conversion script
Id: cif_fix_values 3271 2015-04-21 07:52:19Z andrius 

 Adding full bibliography for 1519657--1519658.cif.
;
_cod_original_sg_symbol_H-M P2(1)2(1)2(1)
_cod_database_code 1519658

loop_
_symmetry_equiv_pos_as_xyz
'x, y, z'
'-x+1/2, -y, z+1/2'
'-x, y+1/2, -z+1/2'
'x+1/2, -y+1/2, -z'

loop_
_atom_site_label
_atom_site_type_symbol
_atom_site_fract_x
_atom_site_fract_y
_atom_site_fract_z
_atom_site_U_iso_or_equiv
_atom_site_adp_type
_atom_site_occupancy
_atom_site_symmetry_multiplicity
_atom_site_calc_flag
_atom_site_refinement_flags
Br1 Br 0.18285(5) -0.37474(3) 0.98706(3) 0.1022(2) Uani 1 1 d .
N1 N 0.1816(2) 0.06503(15) 0.89592(12) 0.0444(5) Uani 1 1 d .
O1 O 0.26407(15) 0.05998(13) 0.96465(11) 0.0473(5) Uani 1 1 d .
O2 O 0.6659(2) 0.10238(18) 1.23882(14) 0.0797(7) Uani 1 1 d .
O3 O 0.2143(2) 0.10625(16) 0.71099(13) 0.0716(7) Uani 1 1 d .
O4 O 0.4236(2) 0.08738(18) 0.68561(13) 0.0819(8) Uani 1 1 d .
O5 O 0.4889(2) -0.1067(2) 0.77575(15) 0.0937(9) Uani 1 1 d .
O6 O 0.3039(2) -0.10273(14) 0.70900(12) 0.0668(6) Uani 1 1 d .
C1 C 0.2146(2) -0.00712(18) 0.84194(15) 0.0447(6) Uani 1 1 d .
H1 H 0.1483 -0.0075 0.8000 0.054 Uiso 1 1 calc R
C2 C 0.3431(3) 0.01272(19) 0.79781(16) 0.0476(7) Uani 1 1 d .
C3 C 0.4512(3) 0.0531(2) 0.84916(18) 0.0568(8) Uani 1 1 d .
H3A H 0.4721 0.0135 0.8926 0.068 Uiso 1 1 calc R
H3B H 0.5272 0.0591 0.8158 0.068 Uiso 1 1 calc R
C4 C 0.4200(3) 0.1403(2) 0.88529(17) 0.0619(9) Uani 1 1 d .
H4A H 0.3695 0.1731 0.8469 0.074 Uiso 1 1 calc R
H4B H 0.4994 0.1715 0.8945 0.074 Uiso 1 1 calc R
C5 C 0.3455(3) 0.13453(19) 0.96508(17) 0.0503(7) Uani 1 1 d .
H5 H 0.2921 0.1863 0.9709 0.060 Uiso 1 1 calc R
C6 C 0.4306(2) 0.12633(18) 1.03770(15) 0.0424(6) Uani 1 1 d .
C7 C 0.4952(3) 0.1974(2) 1.06623(19) 0.0550(8) Uani 1 1 d .
H7 H 0.4847 0.2501 1.0401 0.066 Uiso 1 1 calc R
C8 C 0.5751(3) 0.1931(2) 1.1324(2) 0.0616(9) Uani 1 1 d .
H8 H 0.6178 0.2423 1.1503 0.074 Uiso 1 1 calc R
C9 C 0.5911(3) 0.1156(2) 1.17161(17) 0.0536(7) Uani 1 1 d .
C10 C 0.5273(3) 0.0443(2) 1.14436(17) 0.0582(8) Uani 1 1 d .
H10 H 0.5377 -0.0082 1.1709 0.070 Uiso 1 1 calc R
C11 C 0.4481(3) 0.0488(2) 1.07865(17) 0.0541(7) Uani 1 1 d .
H11 H 0.4055 -0.0006 1.0611 0.065 Uiso 1 1 calc R
C12 C 0.7281(3) 0.1732(3) 1.2720(2) 0.0889(12) Uani 1 1 d .
H12A H 0.7879 0.1963 1.2336 0.133 Uiso 1 1 calc R
H12B H 0.7735 0.1557 1.3197 0.133 Uiso 1 1 calc R
H12C H 0.6661 0.2167 1.2857 0.133 Uiso 1 1 calc R
C13 C 0.0505(3) 0.06779(17) 0.92236(18) 0.0473(7) Uani 1 1 d .
C14 C -0.0447(3) 0.0788(2) 0.8653(2) 0.0655(9) Uani 1 1 d .
H14 H -0.0238 0.0812 0.8108 0.079 Uiso 1 1 calc R
C15 C -0.1715(3) 0.0864(3) 0.8897(3) 0.0802(11) Uani 1 1 d .
H15 H -0.2355 0.0925 0.8510 0.096 Uiso 1 1 calc R
C16 C -0.2045(3) 0.0852(3) 0.9692(3) 0.0820(11) Uani 1 1 d .
H16 H -0.2900 0.0909 0.9846 0.098 Uiso 1 1 calc R
C17 C -0.1113(3) 0.0756(2) 1.0254(3) 0.0771(10) Uani 1 1 d .
H17 H -0.1331 0.0753 1.0798 0.093 Uiso 1 1 calc R
C18 C 0.0161(3) 0.0662(2) 1.0030(2) 0.0609(8) Uani 1 1 d .
H18 H 0.0789 0.0588 1.0422 0.073 Uiso 1 1 calc R
C19 C 0.2086(2) -0.09579(18) 0.88135(16) 0.0447(6) Uani 1 1 d .
C20 C 0.1046(3) -0.1484(2) 0.86433(19) 0.0579(8) Uani 1 1 d .
H20 H 0.0397 -0.1277 0.8310 0.069 Uiso 1 1 calc R
C21 C 0.0949(3) -0.2311(2) 0.8958(2) 0.0684(9) Uani 1 1 d .
H21 H 0.0240 -0.2656 0.8843 0.082 Uiso 1 1 calc R
C22 C 0.1917(3) -0.26108(19) 0.94415(18) 0.0608(8) Uani 1 1 d .
C23 C 0.2958(3) -0.2108(2) 0.96193(19) 0.0618(8) Uani 1 1 d .
H23 H 0.3609 -0.2317 0.9950 0.074 Uiso 1 1 calc R
C24 C 0.3030(3) -0.1290(2) 0.93051(16) 0.0531(7) Uani 1 1 d .
H24 H 0.3740 -0.0949 0.9428 0.064 Uiso 1 1 calc R
C25 C 0.3150(3) 0.0741(2) 0.72685(17) 0.0565(7) Uani 1 1 d .
C26 C 0.4143(5) 0.1443(3) 0.6163(2) 0.1065(16) Uani 1 1 d .
H26A H 0.3407 0.1288 0.5847 0.160 Uiso 1 1 calc R
H26B H 0.4905 0.1389 0.5841 0.160 Uiso 1 1 calc R
H26C H 0.4057 0.2030 0.6344 0.160 Uiso 1 1 calc R
C27 C 0.3900(3) -0.0711(2) 0.76008(19) 0.0606(8) Uani 1 1 d .
C28 C 0.3264(5) -0.1885(3) 0.6783(2) 0.0949(13) Uani 1 1 d .
H28A H 0.4030 -0.1886 0.6461 0.142 Uiso 1 1 calc R
H28B H 0.2547 -0.2061 0.6458 0.142 Uiso 1 1 calc R
H28C H 0.3364 -0.2279 0.7226 0.142 Uiso 1 1 calc R

loop_
_atom_site_aniso_label
_atom_site_aniso_U_11
_atom_site_aniso_U_22
_atom_site_aniso_U_33
_atom_site_aniso_U_23
_atom_site_aniso_U_13
_atom_site_aniso_U_12
Br1 0.1398(4) 0.0534(2) 0.1135(3) 0.0177(2) -0.0081(3) -0.0172(2)
N1 0.0359(11) 0.0467(13) 0.0506(12) -0.0047(10) -0.0059(11) 0.0006(11)
O1 0.0396(9) 0.0487(12) 0.0536(10) 0.0014(9) -0.0057(9) -0.0066(8)
O2 0.0786(15) 0.097(2) 0.0630(13) -0.0061(12) -0.0160(13) -0.0005(14)
O3 0.0699(15) 0.0760(17) 0.0687(13) 0.0154(11) -0.0122(12) 0.0065(13)
O4 0.0707(15) 0.111(2) 0.0643(13) 0.0277(13) 0.0114(13) 0.0010(14)
O5 0.0592(14) 0.115(2) 0.107(2) -0.0199(17) -0.0094(14) 0.0364(15)
O6 0.0673(13) 0.0676(15) 0.0656(12) -0.0114(10) -0.0084(12) 0.0165(12)
C1 0.0404(15) 0.0456(17) 0.0481(14) -0.0013(12) -0.0064(13) 0.0025(12)
C2 0.0432(15) 0.0545(18) 0.0453(14) 0.0034(12) 0.0003(13) 0.0011(13)
C3 0.0380(15) 0.076(2) 0.0567(17) 0.0110(16) 0.0021(14) -0.0066(15)
C4 0.0590(19) 0.068(3) 0.0587(18) 0.0173(16) -0.0136(15) -0.0227(17)
C5 0.0491(16) 0.0409(16) 0.0607(17) 0.0009(13) -0.0081(14) -0.0060(13)
C6 0.0385(14) 0.0405(15) 0.0484(14) -0.0010(13) -0.0011(12) 0.0014(12)
C7 0.0514(17) 0.0421(18) 0.0717(19) -0.0014(15) -0.0114(16) -0.0040(13)
C8 0.0488(18) 0.061(2) 0.075(2) -0.0131(17) -0.0087(18) -0.0097(15)
C9 0.0489(17) 0.067(2) 0.0448(15) -0.0040(15) -0.0046(14) 0.0027(16)
C10 0.070(2) 0.057(2) 0.0480(16) 0.0043(14) -0.0040(16) 0.0024(16)
C11 0.0595(18) 0.0453(19) 0.0576(16) -0.0024(14) -0.0012(16) -0.0041(15)
C12 0.066(2) 0.116(4) 0.085(2) -0.011(2) -0.014(2) -0.008(2)
C13 0.0406(15) 0.0307(15) 0.0705(18) -0.0071(13) -0.0003(15) -0.0001(12)
C14 0.0436(18) 0.072(2) 0.081(2) -0.0185(18) -0.0039(18) 0.0098(16)
C15 0.0451(19) 0.077(3) 0.118(3) -0.017(2) -0.017(2) 0.0110(18)
C16 0.049(2) 0.071(2) 0.126(3) -0.004(2) 0.021(3) 0.0021(17)
C17 0.067(2) 0.068(2) 0.097(3) -0.001(2) 0.029(2) 0.0012(18)
C18 0.0496(17) 0.060(2) 0.073(2) 0.0030(17) 0.0088(16) 0.0000(14)
C19 0.0384(15) 0.0455(16) 0.0501(14) -0.0059(12) 0.0013(13) 0.0003(12)
C20 0.0482(17) 0.062(2) 0.0630(18) 0.0039(15) -0.0062(16) -0.0031(15)
C21 0.0578(19) 0.067(2) 0.081(2) 0.0017(18) -0.0034(19) -0.0201(18)
C22 0.073(2) 0.0438(18) 0.0651(18) -0.0026(14) 0.0037(18) -0.0033(18)
C23 0.065(2) 0.0523(19) 0.0676(18) 0.0033(15) -0.0124(18) 0.0071(16)
C24 0.0466(16) 0.0477(17) 0.0651(17) -0.0047(14) -0.0091(15) -0.0012(15)
C25 0.0593(19) 0.059(2) 0.0510(16) 0.0002(14) -0.0021(17) -0.0040(17)
C26 0.129(4) 0.119(4) 0.072(2) 0.043(2) 0.019(2) -0.005(3)
C27 0.0509(17) 0.074(2) 0.0567(18) 0.0021(17) 0.0032(16) 0.0138(17)
C28 0.119(3) 0.072(3) 0.094(3) -0.026(2) -0.011(3) 0.031(3)

loop_
_atom_type_symbol
_atom_type_description
_atom_type_scat_dispersion_real
_atom_type_scat_dispersion_imag
_atom_type_scat_source
C C 0.0033 0.0016 'International Tables Vol C Tables 4.2.6.8 and 6.1.1.4'
H H 0.0000 0.0000 'International Tables Vol C Tables 4.2.6.8 and 6.1.1.4'
N N 0.0061 0.0033 'International Tables Vol C Tables 4.2.6.8 and 6.1.1.4'
O O 0.0106 0.0060 'International Tables Vol C Tables 4.2.6.8 and 6.1.1.4'
Br Br -0.2901 2.4595 'International Tables Vol C Tables 4.2.6.8 and 6.1.1.4'

loop_
_geom_angle_atom_site_label_1
_geom_angle_atom_site_label_2
_geom_angle_atom_site_label_3
_geom_angle
O1 N1 C13 109.23(19)
O1 N1 C1 107.69(18)
C13 N1 C1 115.5(2)
N1 O1 C5 108.39(18)
C9 O2 C12 117.9(3)
C25 O4 C26 116.2(3)
C27 O6 C28 117.1(3)
N1 C1 C19 114.4(2)
N1 C1 C2 109.7(2)
C19 C1 C2 114.5(2)
N1 C1 H1 105.8
C19 C1 H1 105.8
C2 C1 H1 105.8
C27 C2 C25 105.8(2)
C27 C2 C3 109.8(2)
C25 C2 C3 108.1(2)
C27 C2 C1 107.6(2)
C25 C2 C1 108.5(2)
C3 C2 C1 116.6(2)
C4 C3 C2 115.1(2)
C4 C3 H3A 108.5
C2 C3 H3A 108.5
C4 C3 H3B 108.5
C2 C3 H3B 108.5
H3A C3 H3B 107.5
C3 C4 C5 113.5(2)
C3 C4 H4A 108.9
C5 C4 H4A 108.9
C3 C4 H4B 108.9
C5 C4 H4B 108.9
H4A C4 H4B 107.7
O1 C5 C6 106.6(2)
O1 C5 C4 109.9(2)
C6 C5 C4 113.5(2)
O1 C5 H5 108.9
C6 C5 H5 108.9
C4 C5 H5 108.9
C7 C6 C11 117.3(2)
C7 C6 C5 119.9(3)
C11 C6 C5 122.9(3)
C6 C7 C8 122.1(3)
C6 C7 H7 119.0
C8 C7 H7 119.0
C9 C8 C7 119.5(3)
C9 C8 H8 120.3
C7 C8 H8 120.3
C10 C9 O2 115.1(3)
C10 C9 C8 119.3(3)
O2 C9 C8 125.6(3)
C9 C10 C11 121.0(3)
C9 C10 H10 119.5
C11 C10 H10 119.5
C10 C11 C6 120.9(3)
C10 C11 H11 119.6
C6 C11 H11 119.6
O2 C12 H12A 109.5
O2 C12 H12B 109.5
H12A C12 H12B 109.5
O2 C12 H12C 109.5
H12A C12 H12C 109.5
H12B C12 H12C 109.5
C14 C13 C18 118.6(3)
C14 C13 N1 118.5(3)
C18 C13 N1 122.7(3)
C13 C14 C15 119.5(3)
C13 C14 H14 120.2
C15 C14 H14 120.2
C16 C15 C14 121.5(4)
C16 C15 H15 119.3
C14 C15 H15 119.3
C17 C16 C15 119.1(3)
C17 C16 H16 120.4
C15 C16 H16 120.4
C16 C17 C18 120.8(4)
C16 C17 H17 119.6
C18 C17 H17 119.6
C13 C18 C17 120.3(3)
C13 C18 H18 119.8
C17 C18 H18 119.8
C24 C19 C20 117.4(3)
C24 C19 C1 124.2(2)
C20 C19 C1 118.3(2)
C19 C20 C21 121.6(3)
C19 C20 H20 119.2
C21 C20 H20 119.2
C22 C21 C20 118.7(3)
C22 C21 H21 120.7
C20 C21 H21 120.7
C23 C22 C21 121.2(3)
C23 C22 Br1 119.0(3)
C21 C22 Br1 119.8(3)
C22 C23 C24 119.2(3)
C22 C23 H23 120.4
C24 C23 H23 120.4
C23 C24 C19 122.1(3)
C23 C24 H24 119.0
C19 C24 H24 119.0
O3 C25 O4 124.6(3)
O3 C25 C2 126.4(3)
O4 C25 C2 108.9(3)
O4 C26 H26A 109.5
O4 C26 H26B 109.5
H26A C26 H26B 109.5
O4 C26 H26C 109.5
H26A C26 H26C 109.5
H26B C26 H26C 109.5
O5 C27 O6 123.4(3)
O5 C27 C2 125.4(3)
O6 C27 C2 111.1(2)
O6 C28 H28A 109.5
O6 C28 H28B 109.5
H28A C28 H28B 109.5
O6 C28 H28C 109.5
H28A C28 H28C 109.5
H28B C28 H28C 109.5

loop_
_geom_bond_atom_site_label_1
_geom_bond_atom_site_label_2
_geom_bond_distance
Br1 C22 1.899(3)
N1 O1 1.429(3)
N1 C13 1.434(4)
N1 C1 1.472(3)
O1 C5 1.431(3)
O2 C9 1.375(4)
O2 C12 1.387(5)
O3 C25 1.190(4)
O4 C25 1.337(4)
O4 C26 1.451(4)
O5 C27 1.196(4)
O6 C27 1.327(4)
O6 C28 1.440(4)
C1 C19 1.521(4)
C1 C2 1.556(4)
C1 H1 0.9800
C2 C27 1.521(4)
C2 C25 1.541(4)
C2 C3 1.543(4)
C3 C4 1.511(5)
C3 H3A 0.9700
C3 H3B 0.9700
C4 C5 1.536(4)
C4 H4A 0.9700
C4 H4B 0.9700
C5 C6 1.501(4)
C5 H5 0.9800
C6 C7 1.373(4)
C6 C11 1.390(4)
C7 C8 1.378(4)
C7 H7 0.9300
C8 C9 1.375(5)
C8 H8 0.9300
C9 C10 1.365(5)
C10 C11 1.368(4)
C10 H10 0.9300
C11 H11 0.9300
C12 H12A 0.9600
C12 H12B 0.9600
C12 H12C 0.9600
C13 C14 1.381(4)
C13 C18 1.384(4)
C14 C15 1.386(5)
C14 H14 0.9300
C15 C16 1.362(5)
C15 H15 0.9300
C16 C17 1.354(6)
C16 H16 0.9300
C17 C18 1.385(5)
C17 H17 0.9300
C18 H18 0.9300
C19 C24 1.377(4)
C19 C20 1.383(4)
C20 C21 1.387(5)
C20 H20 0.9300
C21 C22 1.368(5)
C21 H21 0.9300
C22 C23 1.366(4)
C23 C24 1.370(4)
C23 H23 0.9300
C24 H24 0.9300
C26 H26A 0.9600
C26 H26B 0.9600
C26 H26C 0.9600
C28 H28A 0.9600
C28 H28B 0.9600
C28 H28C 0.9600

loop_
_geom_torsion_atom_site_label_1
_geom_torsion_atom_site_label_2
_geom_torsion_atom_site_label_3
_geom_torsion_atom_site_label_4
_geom_torsion
C13 N1 O1 C5 -119.0(2)
C1 N1 O1 C5 114.9(2)
O1 N1 C1 C19 55.4(3)
C13 N1 C1 C19 -67.0(3)
O1 N1 C1 C2 -74.9(2)
C13 N1 C1 C2 162.7(2)
N1 C1 C2 C27 165.9(2)
C19 C1 C2 C27 35.7(3)
N1 C1 C2 C25 -80.0(3)
C19 C1 C2 C25 149.7(2)
N1 C1 C2 C3 42.2(3)
C19 C1 C2 C3 -88.0(3)
C27 C2 C3 C4 175.8(2)
C25 C2 C3 C4 60.8(3)
C1 C2 C3 C4 -61.6(3)
C2 C3 C4 C5 84.1(3)
N1 O1 C5 C6 -179.69(19)
N1 O1 C5 C4 -56.3(3)
C3 C4 C5 O1 -32.2(3)
C3 C4 C5 C6 87.1(3)
O1 C5 C6 C7 -163.0(2)
C4 C5 C6 C7 75.8(3)
O1 C5 C6 C11 17.0(3)
C4 C5 C6 C11 -104.2(3)
C11 C6 C7 C8 0.4(4)
C5 C6 C7 C8 -179.6(3)
C6 C7 C8 C9 -0.1(5)
C12 O2 C9 C10 -176.8(3)
C12 O2 C9 C8 2.0(5)
C7 C8 C9 C10 -0.2(5)
C7 C8 C9 O2 -178.9(3)
O2 C9 C10 C11 179.1(3)
C8 C9 C10 C11 0.2(5)
C9 C10 C11 C6 0.0(4)
C7 C6 C11 C10 -0.3(4)
C5 C6 C11 C10 179.7(3)
O1 N1 C13 C14 175.6(2)
C1 N1 C13 C14 -62.9(3)
O1 N1 C13 C18 0.4(3)
C1 N1 C13 C18 121.9(3)
C18 C13 C14 C15 -1.1(5)
N1 C13 C14 C15 -176.5(3)
C13 C14 C15 C16 1.5(6)
C14 C15 C16 C17 -0.6(6)
C15 C16 C17 C18 -0.7(6)
C14 C13 C18 C17 0.0(4)
N1 C13 C18 C17 175.1(3)
C16 C17 C18 C13 1.0(5)
N1 C1 C19 C24 -79.0(3)
C2 C1 C19 C24 48.8(3)
N1 C1 C19 C20 103.8(3)
C2 C1 C19 C20 -128.3(3)
C24 C19 C20 C21 0.5(4)
C1 C19 C20 C21 177.8(3)
C19 C20 C21 C22 -0.7(5)
C20 C21 C22 C23 0.5(5)
C20 C21 C22 Br1 -179.1(2)
C21 C22 C23 C24 -0.2(5)
Br1 C22 C23 C24 179.4(2)
C22 C23 C24 C19 -0.1(4)
C20 C19 C24 C23 -0.1(4)
C1 C19 C24 C23 -177.2(3)
C26 O4 C25 O3 -0.9(5)
C26 O4 C25 C2 -179.9(3)
C27 C2 C25 O3 119.9(3)
C3 C2 C25 O3 -122.5(3)
C1 C2 C25 O3 4.7(4)
C27 C2 C25 O4 -61.1(3)
C3 C2 C25 O4 56.5(3)
C1 C2 C25 O4 -176.3(2)
C28 O6 C27 O5 6.8(5)
C28 O6 C27 C2 -170.6(3)
C25 C2 C27 O5 125.5(4)
C3 C2 C27 O5 9.1(4)
C1 C2 C27 O5 -118.6(4)
C25 C2 C27 O6 -57.1(3)
C3 C2 C27 O6 -173.6(2)
C1 C2 C27 O6 58.7(3)
